data_2008538
loop_
_publ_author_name
'Tillard, Monique'
'Monconduit, Laure'
'Traber, Boris'
'Belin, Claude'

_publ_section_title
;
 K~4~Sb~2~O~3~ containing the Sb~2~O~3~^4-^ anion
;
_journal_issue 6
_journal_name_full 'Acta Crystallographica Section C'
_journal_page_first 833
_journal_page_last 835
_journal_paper_doi 10.1107/S0108270198018484
_journal_volume 55
_journal_year 1999
_chemical_formula_iupac 'K4 Sb2 O3'
_chemical_formula_moiety 'K4 O3 Sb2'
_chemical_formula_sum 'K4 O3 Sb2'
_chemical_formula_weight 447.90
_chemical_name_systematic
;
 potassium oxo antimonide
;
_space_group_IT_number 186
_symmetry_cell_setting hexagonal
_symmetry_space_group_name_Hall 'P 6c -2c'
_symmetry_space_group_name_H-M 'P 63 m c'
_audit_creation_method SHELXL-97
_cell_angle_alpha 90.00
_cell_angle_beta 90.00
_cell_angle_gamma 120.00
_cell_formula_units_Z 2
_cell_length_a 6.1420(10)
_cell_length_b 6.1420(10)
_cell_length_c 14.395(2)
_cell_measurement_reflns_used 25
_cell_measurement_temperature 295(2)
_cell_measurement_theta_max 15
_cell_measurement_theta_min 7
_cell_volume 470.29(13)
_computing_cell_refinement 'CAD-4 Software'
_computing_data_collection 'CAD-4 Software (Enraf-Nonius, 1989)'
_computing_data_reduction 'local program'
_computing_molecular_graphics 'ORTEPII (Johnson, 1976)'
_computing_structure_refinement 'SHELXL97 (Sheldrick, 1997)'
_computing_structure_solution 'SHELXS86 (Sheldrick, 1985)'
_diffrn_ambient_temperature 295(2)
_diffrn_measured_fraction_theta_full 0.993
_diffrn_measured_fraction_theta_max 0.993
_diffrn_measurement_device_type 'Nonius CAD-4'
_diffrn_measurement_method \w-1/3\q
_diffrn_radiation_monochromator graphite
_diffrn_radiation_source 'fine-focus sealed tube'
_diffrn_radiation_type MoK\a
_diffrn_radiation_wavelength 0.71073
_diffrn_reflns_av_R_equivalents 0.091
_diffrn_reflns_av_sigmaI/netI 0.0865
_diffrn_reflns_limit_h_max 8
_diffrn_reflns_limit_h_min 0
_diffrn_reflns_limit_k_max 0
_diffrn_reflns_limit_k_min -8
_diffrn_reflns_limit_l_max 20
_diffrn_reflns_limit_l_min 0
_diffrn_reflns_number 1070
_diffrn_reflns_theta_full 29.98
_diffrn_reflns_theta_max 29.98
_diffrn_reflns_theta_min 3.83
_diffrn_standards_decay_% <3
_diffrn_standards_interval_count 100
_diffrn_standards_number 3
_exptl_absorpt_coefficient_mu 7.458
_exptl_absorpt_correction_T_max 0.65
_exptl_absorpt_correction_T_min 0.51
_exptl_absorpt_correction_type 'numerical (SHELX76; Sheldrick, 1976)'
_exptl_crystal_colour 'dark grey'
_exptl_crystal_density_diffrn 3.163
_exptl_crystal_density_method 'not measured'
_exptl_crystal_description wedge
_exptl_crystal_F_000 404
_exptl_crystal_size_max 0.20
_exptl_crystal_size_mid 0.09
_exptl_crystal_size_min 0.06
_refine_diff_density_max 2.203
_refine_diff_density_min -1.601
_refine_ls_abs_structure_details 'Flack (1983)'
_refine_ls_abs_structure_Flack 0.0(3)
_refine_ls_extinction_method none
_refine_ls_goodness_of_fit_ref 1.133
_refine_ls_matrix_type full
_refine_ls_number_parameters 24
_refine_ls_number_reflns 302
_refine_ls_number_restraints 0
_refine_ls_restrained_S_all 1.133
_refine_ls_R_factor_all 0.086
_refine_ls_R_factor_gt 0.048
_refine_ls_shift/su_max 0.004
_refine_ls_shift/su_mean 0.001
_refine_ls_structure_factor_coef Fsqd
_refine_ls_weighting_details 'w = 1/[\s^2^(Fo^2^)+(0.0608P)^2^] where P = (Fo^2^+2Fc^2^)/3'
_refine_ls_weighting_scheme calc
_refine_ls_wR_factor_ref 0.126
_reflns_number_gt 211
_reflns_number_total 302
_reflns_threshold_expression I>2\s(I)
_cod_data_source_file br1231.cif
_cod_data_source_block br1231
_cod_depositor_comments
;
The following automatic conversions were performed:

'_refine_ls_weighting_scheme' value 'calc w =
1/[\s^2^(Fo^2^)+(0.0608P)^2^] where P = (Fo^2^+2Fc^2^)/3' was changed
to 'calc'. New tag '_refine_ls_weighting_details' was created. The
value of the new tag was set to 'w = 1/[\s^2^(Fo^2^)+(0.0608P)^2^]
where P = (Fo^2^+2Fc^2^)/3'.

Automatic conversion script
Id: cif_fix_values 3143 2015-03-26 13:38:13Z robertas 
;
_cod_original_cell_volume 470.30(10)
_cod_database_code 2008538

loop_
_symmetry_equiv_pos_as_xyz
'x, y, z'
'-y, x-y, z'
'-x+y, -x, z'
'-x, -y, z+1/2'
'y, -x+y, z+1/2'
'x-y, x, z+1/2'
'y, x, z+1/2'
'-x, -x+y, z+1/2'
'x-y, -y, z+1/2'
'-y, -x, z'
'x, x-y, z'
'-x+y, y, z'

loop_
_atom_site_label
_atom_site_fract_x
_atom_site_fract_y
_atom_site_fract_z
_atom_site_U_iso_or_equiv
_atom_site_adp_type
_atom_site_calc_flag
_atom_site_refinement_flags
_atom_site_occupancy
_atom_site_disorder_assembly
_atom_site_disorder_group
_atom_site_type_symbol
Sb1 .3333 .6667 .8421 .0357(14) Uani d S 1 . . Sb
Sb2 .6667 .3333 .1474(2) .0217(8) Uani d S 1 . . Sb
K1 0 0 .747(2) .0264(13) Uani d S 1 . . K
K2 .6667 .3333 .907(3) .078(11) Uani d S 1 . . K
K3 .3333 .6667 .086(2) .054(6) Uani d S 1 . . K
K4 0 0 .491(2) .060(3) Uani d S 1 . . K
O .1778(15) .356(3) .8793(9) .041(4) Uani d S 1 . . O

loop_
_atom_site_aniso_label
_atom_site_aniso_U_11
_atom_site_aniso_U_22
_atom_site_aniso_U_33
_atom_site_aniso_U_12
_atom_site_aniso_U_13
_atom_site_aniso_U_23
Sb1 .0296(17) .0296(17) .048(3) .0148(9) .000 .000
Sb2 .0158(10) .0158(10) .0336(18) .0079(5) .000 .000
K1 .0284(18) .0284(18) .022(3) .0142(9) .000 .000
K2 .074(13) .074(13) .09(2) .037(7) .000 .000
K3 .041(7) .041(7) .080(18) .020(4) .000 .000
K4 .081(4) .081(4) .016(4) .041(2) .000 .000
O .065(10) .017(7) .024(6) .008(4) .001(3) .001(7)

loop_
_atom_type_symbol
_atom_type_description
_atom_type_scat_dispersion_real
_atom_type_scat_dispersion_imag
_atom_type_scat_source
K K 0.2009 0.2494 'International Tables Vol C Tables 4.2.6.8 and 6.1.1.4'
Sb Sb -0.5866 1.5461 'International Tables Vol C Tables 4.2.6.8 and 6.1.1.4'
O O 0.0106 0.0060 'International Tables Vol C Tables 4.2.6.8 and 6.1.1.4'

loop_
_geom_angle_atom_site_label_1
_geom_angle_atom_site_label_2
_geom_angle_atom_site_label_3
_geom_angle_site_symmetry_1
_geom_angle_site_symmetry_3
_geom_angle
_geom_angle_publ_flag
O Sb1 O 3_565 2_665 111.0(4) n
O Sb1 O 3_565 . 111.0(4) n
O Sb1 O 2_665 . 111.0(4) y
O Sb1 Sb2 3_565 4_665 107.9(5) n
O Sb1 Sb2 2_665 4_665 107.9(5) n
O Sb1 Sb2 . 4_665 107.9(5) y
O Sb1 K3 3_565 1_556 72.1(5) n
O Sb1 K3 2_665 1_556 72.1(5) n
O Sb1 K3 . 1_556 72.1(5) n
Sb2 Sb1 K3 4_665 1_556 180.000(8) n
O Sb1 K2 3_565 1_565 57.43(15) n
O Sb1 K2 2_665 1_565 57.43(15) n
O Sb1 K2 . 1_565 147.4(8) n
Sb2 Sb1 K2 4_665 1_565 104.7(6) n
K3 Sb1 K2 1_556 1_565 75.3(7) n
O Sb1 K2 3_565 1_455 57.43(14) n
O Sb1 K2 2_665 1_455 147.4(8) n
O Sb1 K2 . 1_455 57.43(14) n
Sb2 Sb1 K2 4_665 1_455 104.7(7) n
K3 Sb1 K2 1_556 1_455 75.3(6) n
K2 Sb1 K2 1_565 1_455 113.8(5) n
O Sb1 K2 3_565 . 147.4(8) n
O Sb1 K2 2_665 . 57.43(14) n
O Sb1 K2 . . 57.43(15) n
Sb2 Sb1 K2 4_665 . 104.7(6) n
K3 Sb1 K2 1_556 . 75.3(6) n
K2 Sb1 K2 1_565 . 113.8(5) n
K2 Sb1 K2 1_455 . 113.8(5) n
O Sb1 K1 3_565 1_565 39.1(6) n
O Sb1 K1 2_665 1_565 123.69(12) n
O Sb1 K1 . 1_565 123.69(12) n
Sb2 Sb1 K1 4_665 1_565 68.8(4) n
K3 Sb1 K1 1_556 1_565 111.2(4) n
K2 Sb1 K1 1_565 1_565 69.0(4) n
K2 Sb1 K1 1_455 1_565 69.0(4) n
K2 Sb1 K1 . 1_565 173.5(8) n
O Sb1 K1 3_565 . 123.69(12) n
O Sb1 K1 2_665 . 123.69(12) n
O Sb1 K1 . . 39.1(6) n
Sb2 Sb1 K1 4_665 . 68.8(4) n
K3 Sb1 K1 1_556 . 111.2(4) n
K2 Sb1 K1 1_565 . 173.5(8) n
K2 Sb1 K1 1_455 . 69.0(4) n
K2 Sb1 K1 . . 69.0(4) n
K1 Sb1 K1 1_565 . 107.7(4) n
O Sb1 K1 3_565 1_665 123.69(12) n
O Sb1 K1 2_665 1_665 39.1(6) n
O Sb1 K1 . 1_665 123.69(12) n
Sb2 Sb1 K1 4_665 1_665 68.8(4) n
K3 Sb1 K1 1_556 1_665 111.2(4) n
K2 Sb1 K1 1_565 1_665 69.0(4) n
K2 Sb1 K1 1_455 1_665 173.5(8) n
K2 Sb1 K1 . 1_665 69.0(4) n
K1 Sb1 K1 1_565 1_665 107.7(4) n
K1 Sb1 K1 . 1_665 107.7(4) n
O Sb1 K4 3_565 4_565 13.2(5) n
O Sb1 K4 2_665 4_565 104.4(4) n
O Sb1 K4 . 4_565 104.4(4) n
Sb2 Sb1 K4 4_665 4_565 121.1(4) n
K3 Sb1 K4 1_556 4_565 58.9(3) n
K2 Sb1 K4 1_565 4_565 56.9(3) n
K2 Sb1 K4 1_455 4_565 56.9(3) n
K2 Sb1 K4 . 4_565 134.2(8) n
K1 Sb1 K4 1_565 4_565 52.3(4) n
K1 Sb1 K4 . 4_565 125.86(15) n
K1 Sb1 K4 1_665 4_565 125.86(15) n
Sb1 Sb2 K2 4_664 1_554 180.000(2) n
Sb1 Sb2 K3 4_664 1_545 104.0(5) n
K2 Sb2 K3 1_554 1_545 76.0(5) n
Sb1 Sb2 K3 4_664 1_655 104.0(5) n
K2 Sb2 K3 1_554 1_655 76.0(5) n
K3 Sb2 K3 1_545 1_655 114.3(4) n
Sb1 Sb2 K3 4_664 . 104.0(5) n
K2 Sb2 K3 1_554 . 76.0(5) n
K3 Sb2 K3 1_545 . 114.3(4) n
K3 Sb2 K3 1_655 . 114.3(4) n
Sb1 Sb2 K1 4_664 4_654 68.1(4) n
K2 Sb2 K1 1_554 4_654 111.9(4) n
K3 Sb2 K1 1_545 4_654 68.9(3) n
K3 Sb2 K1 1_655 4_654 68.9(3) n
K3 Sb2 K1 . 4_654 172.1(6) n
Sb1 Sb2 K1 4_664 4_664 68.1(4) n
K2 Sb2 K1 1_554 4_664 111.9(4) n
K3 Sb2 K1 1_545 4_664 172.1(6) n
K3 Sb2 K1 1_655 4_664 68.9(3) n
K3 Sb2 K1 . 4_664 68.9(3) n
K1 Sb2 K1 4_654 4_664 106.9(4) n
Sb1 Sb2 K1 4_664 4_554 68.1(4) n
K2 Sb2 K1 1_554 4_554 111.9(4) n
K3 Sb2 K1 1_545 4_554 68.9(3) n
K3 Sb2 K1 1_655 4_554 172.1(6) n
K3 Sb2 K1 . 4_554 68.9(3) n
K1 Sb2 K1 4_654 4_554 106.9(4) n
K1 Sb2 K1 4_664 4_554 106.9(4) n
O K1 O . 3 75.1(8) n
O K1 O . 2 75.1(8) n
O K1 O 3 2 75.1(8) n
O K1 K4 . 4 44.7(5) n
O K1 K4 3 4 44.7(5) n
O K1 K4 2 4 44.7(5) n
O K1 K4 . . 135.3(5) n
O K1 K4 3 . 135.3(5) n
O K1 K4 2 . 135.3(5) n
K4 K1 K4 4 . 180.000(8) n
O K1 Sb1 . 1_545 94.1(6) n
O K1 Sb1 3 1_545 24.1(3) n
O K1 Sb1 2 1_545 94.1(6) n
K4 K1 Sb1 4 1_545 68.8(4) n
K4 K1 Sb1 . 1_545 111.2(4) n
O K1 Sb1 . . 24.1(3) n
O K1 Sb1 3 . 94.1(6) n
O K1 Sb1 2 . 94.1(6) n
K4 K1 Sb1 4 . 68.8(4) n
K4 K1 Sb1 . . 111.2(4) n
Sb1 K1 Sb1 1_545 . 107.7(4) n
O K1 Sb1 . 1_445 94.1(6) n
O K1 Sb1 3 1_445 94.1(6) n
O K1 Sb1 2 1_445 24.1(3) n
K4 K1 Sb1 4 1_445 68.8(4) n
K4 K1 Sb1 . 1_445 111.2(4) n
Sb1 K1 Sb1 1_545 1_445 107.7(4) n
Sb1 K1 Sb1 . 1_445 107.7(4) n
O K1 Sb2 . 4_655 126.3(3) n
O K1 Sb2 3 4_655 67.2(3) n
O K1 Sb2 2 4_655 126.3(3) n
K4 K1 Sb2 4 4_655 111.9(4) n
K4 K1 Sb2 . 4_655 68.1(4) n
Sb1 K1 Sb2 1_545 4_655 43.13(5) n
Sb1 K1 Sb2 . 4_655 124.576(18) n
Sb1 K1 Sb2 1_445 4_655 124.576(17) n
O K1 Sb2 . 4 126.3(3) n
O K1 Sb2 3 4 126.3(3) n
O K1 Sb2 2 4 67.2(3) n
K4 K1 Sb2 4 4 111.9(4) n
K4 K1 Sb2 . 4 68.1(4) n
Sb1 K1 Sb2 1_545 4 124.576(17) n
Sb1 K1 Sb2 . 4 124.576(17) n
Sb1 K1 Sb2 1_445 4 43.13(5) n
Sb2 K1 Sb2 4_655 4 106.9(4) n
O K1 Sb2 . 4_665 67.2(3) n
O K1 Sb2 3 4_665 126.3(3) n
O K1 Sb2 2 4_665 126.3(3) n
K4 K1 Sb2 4 4_665 111.9(4) n
K4 K1 Sb2 . 4_665 68.1(4) n
Sb1 K1 Sb2 1_545 4_665 124.576(18) n
Sb1 K1 Sb2 . 4_665 43.13(5) n
Sb1 K1 Sb2 1_445 4_665 124.576(17) n
Sb2 K1 Sb2 4_655 4_665 106.9(4) n
Sb2 K1 Sb2 4 4_665 106.9(4) n
O K1 K2 . 1_455 47.0(3) n
O K1 K2 3 1_455 101.7(9) n
O K1 K2 2 1_455 47.0(3) n
K4 K1 K2 4 1_455 57.0(6) n
K4 K1 K2 . 1_455 123.0(6) n
Sb1 K1 K2 1_545 1_455 125.8(8) n
Sb1 K1 K2 . 1_455 54.0(2) n
Sb1 K1 K2 1_445 1_455 54.0(2) n
Sb2 K1 K2 4_655 1_455 168.9(8) n
Sb2 K1 K2 4 1_455 79.3(3) n
Sb2 K1 K2 4_665 1_455 79.3(3) n
O K2 O 1_655 3 118.4(4) n
O K2 O 1_655 2_655 63.8(6) n
O K2 O 3 2_655 55.1(6) n
O K2 O 1_655 2_665 118.4(4) n
O K2 O 3 2_665 118.4(4) n
O K2 O 2_655 2_665 164.6(16) n
O K2 O 1_655 3_665 55.1(6) n
O K2 O 3 3_665 164.6(16) n
O K2 O 2_655 3_665 118.4(4) n
O K2 O 2_665 3_665 63.8(6) n
O K2 O 1_655 . 164.6(16) n
O K2 O 3 . 63.8(6) n
O K2 O 2_655 . 118.4(4) n
O K2 O 2_665 . 55.1(6) n
O K2 O 3_665 . 118.4(4) n
O K2 Sb2 1_655 1_556 97.4(8) n
O K2 Sb2 3 1_556 97.4(8) n
O K2 Sb2 2_655 1_556 97.4(8) n
O K2 Sb2 2_665 1_556 97.4(8) n
O K2 Sb2 3_665 1_556 97.4(8) n
O K2 Sb2 . 1_556 97.4(8) n
O K2 Sb1 1_655 1_545 90.2(4) n
O K2 Sb1 3 1_545 28.2(3) n
O K2 Sb1 2_655 1_545 28.2(3) n
O K2 Sb1 2_665 1_545 141.2(8) n
O K2 Sb1 3_665 1_545 141.2(8) n
O K2 Sb1 . 1_545 90.2(4) n
Sb2 K2 Sb1 1_556 1_545 104.7(6) n
O K2 Sb1 1_655 1_655 28.2(3) n
O K2 Sb1 3 1_655 141.2(8) n
O K2 Sb1 2_655 1_655 90.2(4) n
O K2 Sb1 2_665 1_655 90.2(4) n
O K2 Sb1 3_665 1_655 28.2(3) n
O K2 Sb1 . 1_655 141.2(8) n
Sb2 K2 Sb1 1_556 1_655 104.7(6) n
Sb1 K2 Sb1 1_545 1_655 113.8(5) n
O K2 Sb1 1_655 . 141.2(8) n
O K2 Sb1 3 . 90.2(4) n
O K2 Sb1 2_655 . 141.2(8) n
O K2 Sb1 2_665 . 28.2(3) n
O K2 Sb1 3_665 . 90.2(4) n
O K2 Sb1 . . 28.2(3) n
Sb2 K2 Sb1 1_556 . 104.7(6) n
Sb1 K2 Sb1 1_545 . 113.8(5) n
Sb1 K2 Sb1 1_655 . 113.8(5) n
O K2 K4 1_655 4_655 41.1(4) n
O K2 K4 3 4_655 90.3(4) n
O K2 K4 2_655 4_655 41.1(4) n
O K2 K4 2_665 4_655 150.7(6) n
O K2 K4 3_665 4_655 90.3(4) n
O K2 K4 . 4_655 150.7(6) n
Sb2 K2 K4 1_556 4_655 71.2(7) n
Sb1 K2 K4 1_545 4_655 67.9(2) n
Sb1 K2 K4 1_655 4_655 67.91(19) n
Sb1 K2 K4 . 4_655 176.0(12) n
O K2 K4 1_655 4_665 90.3(4) n
O K2 K4 3 4_665 150.7(6) n
O K2 K4 2_655 4_665 150.7(6) n
O K2 K4 2_665 4_665 41.1(4) n
O K2 K4 3_665 4_665 41.1(4) n
O K2 K4 . 4_665 90.3(4) n
Sb2 K2 K4 1_556 4_665 71.2(7) n
Sb1 K2 K4 1_545 4_665 176.0(12) n
Sb1 K2 K4 1_655 4_665 67.91(19) n
Sb1 K2 K4 . 4_665 67.91(19) n
K4 K2 K4 4_655 4_665 110.2(6) n
O K3 O 3_564 1_554 49.8(6) n
O K3 O 3_564 2_664 49.8(6) n
O K3 O 1_554 2_664 49.8(6) n
O K3 Sb1 3_564 1_554 29.1(4) n
O K3 Sb1 1_554 1_554 29.1(4) n
O K3 Sb1 2_664 1_554 29.1(4) n
O K3 Sb2 3_564 1_565 88.6(3) n
O K3 Sb2 1_554 1_565 133.1(8) n
O K3 Sb2 2_664 1_565 88.6(3) n
Sb1 K3 Sb2 1_554 1_565 104.0(5) n
O K3 Sb2 3_564 1_455 88.6(3) n
O K3 Sb2 1_554 1_455 88.6(3) n
O K3 Sb2 2_664 1_455 133.1(8) n
Sb1 K3 Sb2 1_554 1_455 104.0(5) n
Sb2 K3 Sb2 1_565 1_455 114.3(4) n
O K3 Sb2 3_564 . 133.1(8) n
O K3 Sb2 1_554 . 88.6(3) n
O K3 Sb2 2_664 . 88.6(3) n
Sb1 K3 Sb2 1_554 . 104.0(5) n
Sb2 K3 Sb2 1_565 . 114.3(4) n
Sb2 K3 Sb2 1_455 . 114.3(4) n
O K3 K4 3_564 4_564 39.8(5) n
O K3 K4 1_554 4_564 84.9(7) n
O K3 K4 2_664 4_564 84.9(7) n
Sb1 K3 K4 1_554 4_564 68.8(6) n
Sb2 K3 K4 1_565 4_564 68.59(18) n
Sb2 K3 K4 1_455 4_564 68.59(18) n
Sb2 K3 K4 . 4_564 172.8(10) n
O K3 K4 3_564 4_554 84.9(7) n
O K3 K4 1_554 4_554 39.8(5) n
O K3 K4 2_664 4_554 84.9(7) n
Sb1 K3 K4 1_554 4_554 68.8(6) n
Sb2 K3 K4 1_565 4_554 172.8(10) n
Sb2 K3 K4 1_455 4_554 68.59(18) n
Sb2 K3 K4 . 4_554 68.59(18) n
K4 K3 K4 4_564 4_554 107.7(6) n
O K3 K4 3_564 4_664 84.9(7) n
O K3 K4 1_554 4_664 84.9(7) n
O K3 K4 2_664 4_664 39.8(5) n
Sb1 K3 K4 1_554 4_664 68.8(6) n
Sb2 K3 K4 1_565 4_664 68.59(18) n
Sb2 K3 K4 1_455 4_664 172.8(10) n
Sb2 K3 K4 . 4_664 68.59(18) n
K4 K3 K4 4_564 4_664 107.7(6) n
K4 K3 K4 4_554 4_664 107.7(6) n
O K3 K1 3_564 4_564 94.0(4) n
O K3 K1 1_554 4_564 132.9(4) n
O K3 K1 2_664 4_564 132.9(4) n
Sb1 K3 K1 1_554 4_564 123.1(5) n
Sb2 K3 K1 1_565 4_564 57.4(2) n
Sb2 K3 K1 1_455 4_564 57.4(2) n
Sb2 K3 K1 . 4_564 132.9(9) n
K4 K3 K1 4_564 4_564 54.3(4) n
K4 K3 K1 4_554 4_564 126.0(2) n
K4 K3 K1 4_664 4_564 126.0(2) n
O K3 K1 3_564 4_664 132.9(4) n
O K3 K1 1_554 4_664 132.9(4) n
O K3 K1 2_664 4_664 94.0(4) n
Sb1 K3 K1 1_554 4_664 123.1(5) n
Sb2 K3 K1 1_565 4_664 57.4(2) n
Sb2 K3 K1 1_455 4_664 132.9(9) n
Sb2 K3 K1 . 4_664 57.4(2) n
K4 K3 K1 4_564 4_664 126.0(2) n
K4 K3 K1 4_554 4_664 126.0(2) n
K4 K3 K1 4_664 4_664 54.3(4) n
K1 K3 K1 4_564 4_664 93.0(7) n
O K4 O 4_554 6_554 82.7(9) n
O K4 O 4_554 5_554 82.7(9) n
O K4 O 6_554 5_554 82.7(9) n
O K4 K1 4_554 4_554 49.7(6) n
O K4 K1 6_554 4_554 49.7(6) n
O K4 K1 5_554 4_554 49.7(6) n
O K4 K1 4_554 . 130.3(6) n
O K4 K1 6_554 . 130.3(6) n
O K4 K1 5_554 . 130.3(6) n
K1 K4 K1 4_554 . 180.000(4) n
O K4 K2 4_554 4_654 55.3(4) n
O K4 K2 6_554 4_654 121.0(10) n
O K4 K2 5_554 4_654 55.3(4) n
K1 K4 K2 4_554 4_654 71.2(7) n
K1 K4 K2 . 4_654 108.8(7) n
O K4 K2 4_554 4_554 55.3(4) n
O K4 K2 6_554 4_554 55.3(4) n
O K4 K2 5_554 4_554 121.0(10) n
K1 K4 K2 4_554 4_554 71.2(7) n
K1 K4 K2 . 4_554 108.8(7) n
K2 K4 K2 4_654 4_554 110.2(7) n
O K4 K2 4_554 4_664 121.0(10) n
O K4 K2 6_554 4_664 55.3(4) n
O K4 K2 5_554 4_664 55.3(4) n
K1 K4 K2 4_554 4_664 71.2(7) n
K1 K4 K2 . 4_664 108.8(7) n
K2 K4 K2 4_654 4_664 110.2(6) n
K2 K4 K2 4_554 4_664 110.2(6) n
O K4 K3 4_554 4_565 126.1(4) n
O K4 K3 6_554 4_565 61.4(6) n
O K4 K3 5_554 4_565 126.1(4) n
K1 K4 K3 4_554 4_565 111.2(6) n
K1 K4 K3 . 4_565 68.8(6) n
K2 K4 K3 4_654 4_565 177.6(12) n
K2 K4 K3 4_554 4_565 71.01(15) n
K2 K4 K3 4_664 4_565 71.01(15) n
O K4 K3 4_554 4_665 126.1(4) n
O K4 K3 6_554 4_665 126.1(4) n
O K4 K3 5_554 4_665 61.4(6) n
K1 K4 K3 4_554 4_665 111.2(6) n
K1 K4 K3 . 4_665 68.8(6) n
K2 K4 K3 4_654 4_665 71.01(15) n
K2 K4 K3 4_554 4_665 177.6(12) n
K2 K4 K3 4_664 4_665 71.01(15) n
K3 K4 K3 4_565 4_665 107.7(6) n
O K4 K3 4_554 4 61.4(6) n
O K4 K3 6_554 4 126.1(4) n
O K4 K3 5_554 4 126.1(4) n
K1 K4 K3 4_554 4 111.2(6) n
K1 K4 K3 . 4 68.8(6) n
K2 K4 K3 4_654 4 71.01(15) n
K2 K4 K3 4_554 4 71.01(15) n
K2 K4 K3 4_664 4 177.6(12) n
K3 K4 K3 4_565 4 107.7(6) n
K3 K4 K3 4_665 4 107.7(6) n
O K4 Sb1 4_554 4_564 89.6(6) n
O K4 Sb1 6_554 4_564 9.2(4) n
O K4 Sb1 5_554 4_564 89.6(6) n
K1 K4 Sb1 4_554 4_564 58.9(3) n
K1 K4 Sb1 . 4_564 121.1(3) n
K2 K4 Sb1 4_654 4_564 130.2(9) n
K2 K4 Sb1 4_554 4_564 55.1(3) n
K2 K4 Sb1 4_664 4_564 55.1(3) n
K3 K4 Sb1 4_565 4_564 52.2(5) n
K3 K4 Sb1 4_665 4_564 125.9(2) n
K3 K4 Sb1 4 4_564 125.9(2) n
Sb1 O K4 . 4 157.6(8) n
Sb1 O K1 . . 116.8(7) n
K4 O K1 4 . 85.5(7) n
Sb1 O K2 . 1_455 94.3(4) n
K4 O K2 4 1_455 83.6(6) n
K1 O K2 . 1_455 93.7(6) n
Sb1 O K2 . . 94.3(4) n
K4 O K2 4 . 83.6(6) n
K1 O K2 . . 93.7(6) n
K2 O K2 1_455 . 164.6(16) n
Sb1 O K3 . 1_556 78.8(6) n
K4 O K3 4 1_556 78.8(6) n
K1 O K3 . 1_556 164.4(8) n
K2 O K3 1_455 1_556 84.6(8) n
K2 O K3 . 1_556 84.6(8) n

loop_
_geom_bond_atom_site_label_1
_geom_bond_atom_site_label_2
_geom_bond_site_symmetry_2
_geom_bond_distance
_geom_bond_publ_flag
Sb1 O 3_565 1.739(16) y
Sb1 O 2_665 1.739(16) n
Sb1 O . 1.739(16) n
Sb1 Sb2 4_665 2.803(3) y
Sb1 K3 1_556 3.51(3) n
Sb1 K2 1_565 3.667(11) n
Sb1 K2 1_455 3.667(11) n
Sb1 K2 . 3.667(11) n
Sb1 K1 1_565 3.803(10) n
Sb1 K1 . 3.803(10) n
Sb1 K1 1_665 3.803(10) n
Sb1 K4 4_565 4.140(15) n
Sb2 Sb1 4_664 2.803(3) n
Sb2 K2 1_554 3.46(4) n
Sb2 K3 1_545 3.655(8) n
Sb2 K3 1_655 3.655(8) n
Sb2 K3 . 3.655(8) n
Sb2 K1 4_654 3.823(10) n
Sb2 K1 4_664 3.823(10) n
Sb2 K1 4_554 3.823(10) n
K1 O . 2.69(2) n
K1 O 3 2.69(2) n
K1 O 2 2.69(2) n
K1 K4 4 3.51(3) n
K1 K4 . 3.69(3) n
K1 Sb1 1_545 3.803(10) n
K1 Sb1 1_445 3.803(10) n
K1 Sb2 4_655 3.823(10) n
K1 Sb2 4 3.823(10) n
K1 Sb2 4_665 3.823(10) n
K1 K2 1_455 4.23(3) n
K2 O 1_655 3.099(6) n
K2 O 3 3.099(6) n
K2 O 2_655 3.099(6) n
K2 O 2_665 3.099(6) n
K2 O 3_665 3.099(6) n
K2 O . 3.099(6) n
K2 Sb2 1_556 3.46(4) n
K2 Sb1 1_545 3.667(11) n
K2 Sb1 1_655 3.667(11) n
K2 K4 4_655 3.745(15) n
K2 K4 4_665 3.745(15) n
K3 O 3_564 3.40(3) n
K3 O 1_554 3.40(3) n
K3 O 2_664 3.40(3) n
K3 Sb1 1_554 3.51(3) n
K3 Sb2 1_565 3.655(8) n
K3 Sb2 1_455 3.655(8) n
K3 K4 4_564 3.802(15) n
K3 K4 4_554 3.802(15) n
K3 K4 4_664 3.802(15) n
K3 K1 4_564 4.23(2) n
K3 K1 4_664 4.23(2) n
K4 O 4_554 2.48(2) n
K4 O 6_554 2.48(2) n
K4 O 5_554 2.48(2) n
K4 K1 4_554 3.51(3) n
K4 K2 4_654 3.745(15) n
K4 K2 4_554 3.745(15) n
K4 K2 4_664 3.745(15) n
K4 K3 4_565 3.802(15) n
K4 K3 4_665 3.802(15) n
K4 K3 4 3.802(15) n
K4 Sb1 4_564 4.140(15) n
O K4 4 2.48(2) n
O K2 1_455 3.099(6) n
O K3 1_556 3.40(3) n
